data_4346007
loop_
_publ_author_name
'Masako Takani'
'Takeshi Takeda'
'Tatsuo Yajima'
'Osamu Yamauchi'

_publ_section_title
;
 Indole Rings in Palladium(II) Complexes. Dual Mode of Metal Binding and
 Aromatic Ring Stacking Causing syn-anti Isomerism
;
_journal_name_full 'Inorganic Chemistry'
_journal_page_first 5938
_journal_page_last 5946
_journal_paper_doi 10.1021/ic060595k
_journal_volume 45
_journal_year 2006
_chemical_formula_moiety 'C30 H32 N4 O2 Pd2 '
_chemical_formula_sum 'C30 H32 N4 O2 Pd2'
_chemical_formula_weight 693.40
_space_group_IT_number 2
_space_group_name_Hall '-P 1'
_space_group_name_H-M_alt 'P -1'
_symmetry_cell_setting triclinic
_symmetry_Int_Tables_number 2
_symmetry_space_group_name_Hall '-P 1'
_symmetry_space_group_name_H-M 'P -1'
_cell_angle_alpha 69.250(9)
_cell_angle_beta 74.329(9)
_cell_angle_gamma 70.879(9)
_cell_formula_units_Z 2
_cell_length_a 8.5016(16)
_cell_length_b 11.609(2)
_cell_length_c 15.377(3)
_cell_measurement_reflns_used 3283
_cell_measurement_temperature 103.1
_cell_measurement_theta_max 27.5
_cell_measurement_theta_min 3.2
_cell_volume 1320.4(4)
_computing_cell_refinement CrystalClear
_computing_data_collection CrystalClear
_computing_data_reduction CrystalStructure
_computing_publication_material 'CrystalStructure 3.7.0'
_computing_structure_refinement CRYSTALS
_diffrn_detector_area_resol_mean 7.31
_diffrn_measured_fraction_theta_full 0.953
_diffrn_measured_fraction_theta_max 0.953
_diffrn_measurement_device_type 'Rigaku Saturn'
_diffrn_measurement_method \w
_diffrn_radiation_type 'Mo K\a'
_diffrn_radiation_wavelength 0.71070
_diffrn_reflns_av_R_equivalents 0.040
_diffrn_reflns_limit_h_max 8
_diffrn_reflns_limit_h_min -11
_diffrn_reflns_limit_k_max 13
_diffrn_reflns_limit_k_min -14
_diffrn_reflns_limit_l_max 19
_diffrn_reflns_limit_l_min -19
_diffrn_reflns_number 10613
_diffrn_reflns_theta_full 27.48
_diffrn_reflns_theta_max 27.48
_exptl_absorpt_coefficient_mu 1.399
_exptl_absorpt_correction_T_max 0.756
_exptl_absorpt_correction_T_min 0.731
_exptl_absorpt_correction_type numerical
_exptl_absorpt_process_details
;
    Higashi, T. (1999). Program for Absorption Correction.
    Rigaku Corporation, Tokyo, Japan.
;
_exptl_crystal_colour orange
_exptl_crystal_density_diffrn 1.744
_exptl_crystal_description block
_exptl_crystal_F_000 696.00
_exptl_crystal_size_max 0.19
_exptl_crystal_size_mid 0.12
_exptl_crystal_size_min 0.10
_refine_diff_density_max 1.38
_refine_diff_density_min -1.21
_refine_ls_extinction_coef 3.1(7)
_refine_ls_extinction_method 'Larson (1970) Crystallographic Computing eq. 22'
_refine_ls_goodness_of_fit_ref 1.044
_refine_ls_hydrogen_treatment refall
_refine_ls_number_parameters 376
_refine_ls_number_reflns 5772
_refine_ls_R_factor_gt 0.0390
_refine_ls_shift/su_max 0.0000
_refine_ls_structure_factor_coef Fsqd
_refine_ls_weighting_details 'w = 1/\s^2^(Fo^2^)'
_refine_ls_weighting_scheme sigma
_refine_ls_wR_factor_ref 0.0780
_reflns_number_gt 3874
_reflns_number_total 5772
_reflns_threshold_expression F^2^>2.0\s(F^2^)
_cod_data_source_file ic060595ksi20060408_025730.cif
_cod_data_source_block syn-[Pd2(IEPH-2)2]
_cod_original_cell_volume 1320.3(4)
_cod_original_formula_sum 'C30 H32 N4 O2 Pd2 '
_cod_database_code 4346007

loop_
_symmetry_equiv_pos_site_id
_symmetry_equiv_pos_as_xyz
1 +X,+Y,+Z
2 -X,-Y,-Z

loop_
_atom_site_label
_atom_site_type_symbol
_atom_site_fract_x
_atom_site_fract_y
_atom_site_fract_z
_atom_site_U_iso_or_equiv
_atom_site_adp_type
_atom_site_occupancy
_atom_site_symmetry_multiplicity
_atom_site_calc_flag
_atom_site_refinement_flags
_atom_site_disorder_assembly
_atom_site_disorder_group
Pd(1) Pd 0.51077(5) 0.27891(3) 0.05356(3) 0.00933(10) Uani 1.00 1 d . . .
Pd(2) Pd 0.43179(5) 0.49258(3) 0.28722(3) 0.00957(10) Uani 1.00 1 d . . .
O(1) O 0.7373(4) 0.2444(2) -0.0325(2) 0.0133(9) Uani 1.00 1 d . . .
O(2) O 0.1966(4) 0.5543(2) 0.3598(2) 0.0143(9) Uani 1.00 1 d . . .
N(1) N 0.3920(5) 0.2230(3) -0.0147(2) 0.0118(11) Uani 1.00 1 d . . .
N(2) N 0.3198(5) 0.3992(3) 0.2409(2) 0.0099(10) Uani 1.00 1 d . . .
N(3) N 0.5433(5) 0.5769(3) 0.3377(2) 0.0111(11) Uani 1.00 1 d . . .
N(4) N 0.6377(5) 0.3214(3) 0.1294(2) 0.0101(10) Uani 1.00 1 d . . .
C(1) C 0.9305(6) 0.1967(5) -0.1644(4) 0.0239(16) Uani 1.00 1 d . . .
C(2) C 0.7574(6) 0.2043(4) -0.1041(3) 0.0148(13) Uani 1.00 1 d . . .
C(3) C 0.6402(6) 0.1677(4) -0.1284(3) 0.0143(13) Uani 1.00 1 d . . .
C(4) C 0.4713(6) 0.1713(4) -0.0835(3) 0.0139(13) Uani 1.00 1 d . . .
C(5) C 0.3770(6) 0.1135(4) -0.1209(4) 0.0207(15) Uani 1.00 1 d . . .
C(6) C 0.2132(6) 0.2257(4) 0.0257(3) 0.0129(13) Uani 1.00 1 d . . .
C(7) C 0.1467(6) 0.3293(4) 0.0755(3) 0.0126(13) Uani 1.00 1 d . . .
C(8) C 0.2781(5) 0.4262(4) 0.1580(3) 0.0109(12) Uani 1.00 1 d . . .
C(9) C 0.2649(6) 0.3181(4) 0.1380(3) 0.0102(12) Uani 1.00 1 d . . .
C(10) C 0.2824(5) 0.2169(4) 0.2301(3) 0.0117(12) Uani 1.00 1 d . . .
C(11) C 0.2698(6) 0.0920(4) 0.2630(3) 0.0139(13) Uani 1.00 1 d . . .
C(12) C 0.2984(6) 0.0234(4) 0.3535(3) 0.0173(14) Uani 1.00 1 d . . .
C(13) C 0.3417(6) 0.0736(4) 0.4108(3) 0.0156(13) Uani 1.00 1 d . . .
C(14) C 0.3525(6) 0.1989(4) 0.3782(3) 0.0157(13) Uani 1.00 1 d . . .
C(15) C 0.3200(5) 0.2691(4) 0.2882(3) 0.0108(12) Uani 1.00 1 d . . .
C(16) C -0.0154(6) 0.6728(4) 0.4497(3) 0.0173(14) Uani 1.00 1 d . . .
C(17) C 0.1692(6) 0.6303(4) 0.4085(3) 0.0112(12) Uani 1.00 1 d . . .
C(18) C 0.2861(6) 0.6732(4) 0.4286(3) 0.0144(13) Uani 1.00 1 d . . .
C(19) C 0.4644(6) 0.6410(4) 0.3979(3) 0.0132(13) Uani 1.00 1 d . . .
C(20) C 0.5608(6) 0.6918(4) 0.4394(3) 0.0182(15) Uani 1.00 1 d . . .
C(21) C 0.7292(6) 0.5482(4) 0.3110(3) 0.0127(13) Uani 1.00 1 d . . .
C(22) C 0.7773(6) 0.5195(4) 0.2177(3) 0.0153(13) Uani 1.00 1 d . . .
C(23) C 0.6362(6) 0.4335(4) 0.1334(3) 0.0103(12) Uani 1.00 1 d . . .
C(24) C 0.6865(6) 0.4279(4) 0.2175(3) 0.0105(12) Uani 1.00 1 d . . .
C(25) C 0.7421(6) 0.2883(4) 0.2620(3) 0.0130(13) Uani 1.00 1 d . . .
C(26) C 0.8214(6) 0.2143(4) 0.3393(3) 0.0137(13) Uani 1.00 1 d . . .
C(27) C 0.8522(6) 0.0834(4) 0.3632(3) 0.0184(14) Uani 1.00 1 d . . .
C(28) C 0.8090(6) 0.0240(4) 0.3112(3) 0.0181(14) Uani 1.00 1 d . . .
C(29) C 0.7352(6) 0.0982(4) 0.2308(3) 0.0162(13) Uani 1.00 1 d . . .
C(30) C 0.7050(5) 0.2278(4) 0.2084(3) 0.0096(12) Uani 1.00 1 d . . .
H(1) H 1.0103 0.1789 -0.1254 0.031 Uiso 1.00 1 c R . .
H(2) H 0.9590 0.1307 -0.1932 0.031 Uiso 1.00 1 c R . .
H(3) H 0.9317 0.2757 -0.2119 0.031 Uiso 1.00 1 c R . .
H(4) H 0.6776 0.1374 -0.1823 0.019 Uiso 1.00 1 c R . .
H(5) H 0.3905 0.0259 -0.0863 0.028 Uiso 1.00 1 c R . .
H(6) H 0.4220 0.1211 -0.1858 0.028 Uiso 1.00 1 c R . .
H(7) H 0.2603 0.1567 -0.1141 0.028 Uiso 1.00 1 c R . .
H(8) H 0.2054 0.1457 0.0703 0.019 Uiso 1.00 1 c R . .
H(9) H 0.1514 0.2434 -0.0227 0.019 Uiso 1.00 1 c R . .
H(10) H 0.0394 0.3227 0.1132 0.016 Uiso 1.00 1 c R . .
H(11) H 0.1350 0.4100 0.0289 0.016 Uiso 1.00 1 c R . .
H(12) H 0.2576 0.5099 0.1155 0.014 Uiso 1.00 1 c R . .
H(13) H 0.2432 0.0555 0.2242 0.018 Uiso 1.00 1 c R . .
H(14) H 0.2882 -0.0618 0.3776 0.020 Uiso 1.00 1 c R . .
H(15) H 0.3647 0.0225 0.4719 0.018 Uiso 1.00 1 c R . .
H(16) H 0.3804 0.2357 0.4163 0.020 Uiso 1.00 1 c R . .
H(17) H -0.0694 0.6076 0.4616 0.020 Uiso 1.00 1 c R . .
H(18) H -0.0238 0.6895 0.5072 0.020 Uiso 1.00 1 c R . .
H(19) H -0.0687 0.7482 0.4065 0.020 Uiso 1.00 1 c R . .
H(20) H 0.2429 0.7293 0.4668 0.017 Uiso 1.00 1 c R . .
H(21) H 0.6591 0.7080 0.3950 0.026 Uiso 1.00 1 c R . .
H(22) H 0.4926 0.7684 0.4532 0.026 Uiso 1.00 1 c R . .
H(23) H 0.5931 0.6296 0.4957 0.026 Uiso 1.00 1 c R . .
H(24) H 0.7793 0.4768 0.3580 0.017 Uiso 1.00 1 c R . .
H(25) H 0.7661 0.6200 0.3050 0.017 Uiso 1.00 1 c R . .
H(26) H 0.8957 0.4827 0.2064 0.019 Uiso 1.00 1 c R . .
H(27) H 0.7487 0.5963 0.1687 0.019 Uiso 1.00 1 c R . .
H(28) H 0.6041 0.5109 0.0856 0.011 Uiso 1.00 1 c R . .
H(29) H 0.8539 0.2527 0.3745 0.016 Uiso 1.00 1 c R . .
H(30) H 0.9044 0.0321 0.4166 0.019 Uiso 1.00 1 c R . .
H(31) H 0.8301 -0.0662 0.3301 0.020 Uiso 1.00 1 c R . .
H(32) H 0.7074 0.0595 0.1939 0.019 Uiso 1.00 1 c R . .

loop_
_atom_site_aniso_label
_atom_site_aniso_U_11
_atom_site_aniso_U_22
_atom_site_aniso_U_33
_atom_site_aniso_U_12
_atom_site_aniso_U_13
_atom_site_aniso_U_23
Pd(1) 0.0092(2) 0.0125(2) 0.0080(2) -0.00295(14) -0.00182(16) -0.00460(16)
Pd(2) 0.0089(2) 0.0116(2) 0.0102(2) -0.00297(14) -0.00108(16) -0.00556(16)
O(1) 0.0076(18) 0.0181(18) 0.016(2) 0.0009(14) -0.0015(15) -0.0111(15)
O(2) 0.0108(19) 0.0202(19) 0.016(2) -0.0050(15) 0.0008(15) -0.0115(16)
N(1) 0.010(2) 0.013(2) 0.011(2) -0.0032(17) -0.0008(18) -0.0015(17)
N(2) 0.009(2) 0.009(2) 0.013(2) -0.0014(16) -0.0016(17) -0.0056(17)
N(3) 0.007(2) 0.019(2) 0.010(2) -0.0056(17) 0.0032(17) -0.0092(19)
N(4) 0.009(2) 0.012(2) 0.009(2) -0.0021(16) 0.0000(17) -0.0041(17)
C(1) 0.016(3) 0.038(3) 0.024(3) -0.006(2) 0.000(2) -0.019(2)
C(2) 0.012(2) 0.022(2) 0.013(2) -0.003(2) -0.001(2) -0.010(2)
C(3) 0.015(2) 0.021(2) 0.012(2) -0.002(2) -0.002(2) -0.014(2)
C(4) 0.013(2) 0.019(2) 0.013(2) -0.004(2) -0.005(2) -0.007(2)
C(5) 0.019(3) 0.023(2) 0.026(3) 0.003(2) -0.007(2) -0.020(2)
C(6) 0.013(2) 0.025(2) 0.009(2) -0.011(2) -0.000(2) -0.010(2)
C(7) 0.008(2) 0.023(2) 0.009(2) -0.004(2) -0.000(2) -0.008(2)
C(8) 0.005(2) 0.016(2) 0.013(2) -0.0004(19) -0.001(2) -0.008(2)
C(9) 0.006(2) 0.012(2) 0.012(2) 0.0010(19) -0.000(2) -0.007(2)
C(10) 0.007(2) 0.019(2) 0.009(2) -0.004(2) -0.0014(19) -0.004(2)
C(11) 0.011(2) 0.020(2) 0.013(2) -0.007(2) 0.004(2) -0.010(2)
C(12) 0.019(2) 0.013(2) 0.017(3) -0.008(2) 0.002(2) -0.001(2)
C(13) 0.011(2) 0.019(2) 0.015(2) -0.006(2) -0.002(2) -0.001(2)
C(14) 0.007(2) 0.032(3) 0.010(2) -0.007(2) 0.001(2) -0.009(2)
C(15) 0.007(2) 0.010(2) 0.012(2) -0.0017(19) 0.003(2) -0.0038(19)
C(16) 0.019(2) 0.008(2) 0.023(3) 0.000(2) 0.001(2) -0.009(2)
C(17) 0.012(2) 0.011(2) 0.007(2) -0.002(2) 0.001(2) -0.0010(19)
C(18) 0.015(2) 0.016(2) 0.010(2) -0.003(2) -0.006(2) 0.000(2)
C(19) 0.019(2) 0.012(2) 0.010(2) -0.005(2) -0.008(2) -0.001(2)
C(20) 0.019(3) 0.026(2) 0.018(3) -0.009(2) -0.005(2) -0.013(2)
C(21) 0.009(2) 0.008(2) 0.024(3) -0.0031(19) -0.004(2) -0.007(2)
C(22) 0.010(2) 0.023(2) 0.013(2) -0.004(2) -0.001(2) -0.008(2)
C(23) 0.011(2) 0.006(2) 0.011(2) -0.0005(19) -0.001(2) -0.0008(19)
C(24) 0.011(2) 0.011(2) 0.010(2) -0.0034(19) 0.001(2) -0.005(2)
C(25) 0.007(2) 0.023(2) 0.011(2) -0.004(2) 0.002(2) -0.009(2)
C(26) 0.015(2) 0.018(2) 0.008(2) -0.003(2) -0.002(2) -0.004(2)
C(27) 0.016(2) 0.023(2) 0.009(2) -0.001(2) -0.002(2) -0.001(2)
C(28) 0.021(3) 0.010(2) 0.019(3) 0.001(2) -0.002(2) -0.006(2)
C(29) 0.015(2) 0.012(2) 0.020(3) -0.001(2) -0.001(2) -0.006(2)
C(30) 0.009(2) 0.008(2) 0.012(2) -0.0007(18) -0.002(2) -0.0028(19)

loop_
_atom_type_symbol
_atom_type_description
_atom_type_scat_dispersion_real
_atom_type_scat_dispersion_imag
_atom_type_scat_source
C C 0.003 0.002
;
International Tables for Crystallography
(1992, Vol. C, Tables 4.2.6.8 and 6.1.1.4)
;
H H 0.000 0.000
;
International Tables for Crystallography
(1992, Vol. C, Table 6.1.1.4)
;
N N 0.006 0.003
;
International Tables for Crystallography
(1992, Vol. C, Tables 4.2.6.8 and 6.1.1.4)
;
O O 0.011 0.006
;
International Tables for Crystallography
(1992, Vol. C, Tables 4.2.6.8 and 6.1.1.4)
;
Pd Pd -0.999 1.007
;
International Tables for Crystallography
(1992, Vol. C, Tables 4.2.6.8 and 6.1.1.4)
;

loop_
_geom_angle_atom_site_label_1
_geom_angle_atom_site_label_2
_geom_angle_atom_site_label_3
_geom_angle
_geom_angle_site_symmetry_1
_geom_angle_site_symmetry_2
_geom_angle_site_symmetry_3
O(1) Pd(1) N(1) 94.30(17) . . .
O(1) Pd(1) N(4) 85.43(16) . . .
O(1) Pd(1) C(9) 176.88(19) . . .
N(1) Pd(1) N(4) 175.51(13) . . .
N(1) Pd(1) C(9) 83.1(2) . . .
N(4) Pd(1) C(9) 97.3(2) . . .
O(2) Pd(2) N(2) 85.75(16) . . .
O(2) Pd(2) N(3) 94.18(17) . . .
O(2) Pd(2) C(24) 176.4(2) . . .
N(2) Pd(2) N(3) 177.37(14) . . .
N(2) Pd(2) C(24) 97.3(2) . . .
N(3) Pd(2) C(24) 82.7(2) . . .
Pd(1) O(1) C(2) 122.2(3) . . .
Pd(2) O(2) C(17) 121.5(3) . . .
Pd(1) N(1) C(4) 122.9(3) . . .
Pd(1) N(1) C(6) 115.7(3) . . .
C(4) N(1) C(6) 120.8(5) . . .
Pd(2) N(2) C(8) 130.2(3) . . .
Pd(2) N(2) C(15) 121.0(3) . . .
C(8) N(2) C(15) 106.5(4) . . .
Pd(2) N(3) C(19) 123.9(3) . . .
Pd(2) N(3) C(21) 115.0(3) . . .
C(19) N(3) C(21) 120.7(5) . . .
Pd(1) N(4) C(23) 129.5(3) . . .
Pd(1) N(4) C(30) 121.1(3) . . .
C(23) N(4) C(30) 107.2(4) . . .
O(1) C(2) C(1) 114.0(5) . . .
O(1) C(2) C(3) 127.1(4) . . .
C(1) C(2) C(3) 118.9(5) . . .
C(2) C(3) C(4) 127.7(5) . . .
N(1) C(4) C(3) 124.9(6) . . .
N(1) C(4) C(5) 119.3(4) . . .
C(3) C(4) C(5) 115.8(5) . . .
N(1) C(6) C(7) 106.3(4) . . .
C(6) C(7) C(9) 112.0(3) . . .
N(2) C(8) C(9) 114.1(4) . . .
Pd(1) C(9) C(7) 103.7(3) . . .
Pd(1) C(9) C(8) 97.2(3) . . .
Pd(1) C(9) C(10) 103.8(2) . . .
C(7) C(9) C(8) 122.7(3) . . .
C(7) C(9) C(10) 122.9(4) . . .
C(8) C(9) C(10) 102.0(4) . . .
C(9) C(10) C(11) 133.1(5) . . .
C(9) C(10) C(15) 106.8(4) . . .
C(11) C(10) C(15) 120.1(4) . . .
C(10) C(11) C(12) 117.4(6) . . .
C(11) C(12) C(13) 122.7(5) . . .
C(12) C(13) C(14) 119.7(4) . . .
C(13) C(14) C(15) 117.8(6) . . .
N(2) C(15) C(10) 110.1(4) . . .
N(2) C(15) C(14) 127.7(5) . . .
C(10) C(15) C(14) 122.2(4) . . .
O(2) C(17) C(16) 113.0(5) . . .
O(2) C(17) C(18) 128.3(4) . . .
C(16) C(17) C(18) 118.7(5) . . .
C(17) C(18) C(19) 126.5(5) . . .
N(3) C(19) C(18) 125.1(6) . . .
N(3) C(19) C(20) 120.6(4) . . .
C(18) C(19) C(20) 114.3(4) . . .
N(3) C(21) C(22) 108.1(5) . . .
C(21) C(22) C(24) 111.3(4) . . .
N(4) C(23) C(24) 113.9(3) . . .
Pd(2) C(24) C(22) 104.4(3) . . .
Pd(2) C(24) C(23) 94.6(3) . . .
Pd(2) C(24) C(25) 107.0(3) . . .
C(22) C(24) C(23) 122.1(4) . . .
C(22) C(24) C(25) 122.5(4) . . .
C(23) C(24) C(25) 101.8(4) . . .
C(24) C(25) C(26) 133.4(6) . . .
C(24) C(25) C(30) 107.4(4) . . .
C(26) C(25) C(30) 119.2(4) . . .
C(25) C(26) C(27) 118.2(6) . . .
C(26) C(27) C(28) 122.1(4) . . .
C(27) C(28) C(29) 119.8(4) . . .
C(28) C(29) C(30) 117.3(6) . . .
N(4) C(30) C(25) 109.2(4) . . .
N(4) C(30) C(29) 127.5(5) . . .
C(25) C(30) C(29) 123.3(4) . . .

loop_
_geom_bond_atom_site_label_1
_geom_bond_atom_site_label_2
_geom_bond_distance
_geom_bond_site_symmetry_1
_geom_bond_site_symmetry_2
Pd(1) O(1) 2.029(3) . .
Pd(1) N(1) 2.007(5) . .
Pd(1) N(4) 2.050(5) . .
Pd(1) C(9) 2.143(4) . .
Pd(2) O(2) 2.044(3) . .
Pd(2) N(2) 2.044(5) . .
Pd(2) N(3) 2.001(5) . .
Pd(2) C(24) 2.157(4) . .
O(1) C(2) 1.290(7) . .
O(2) C(17) 1.278(7) . .
N(1) C(4) 1.317(7) . .
N(1) C(6) 1.473(6) . .
N(2) C(8) 1.318(7) . .
N(2) C(15) 1.425(5) . .
N(3) C(19) 1.299(7) . .
N(3) C(21) 1.476(6) . .
N(4) C(23) 1.320(7) . .
N(4) C(30) 1.420(5) . .
C(1) C(2) 1.506(6) . .
C(2) C(3) 1.381(9) . .
C(3) C(4) 1.409(7) . .
C(4) C(5) 1.517(10) . .
C(6) C(7) 1.526(8) . .
C(7) C(9) 1.515(8) . .
C(8) C(9) 1.437(8) . .
C(9) C(10) 1.492(6) . .
C(10) C(11) 1.387(7) . .
C(10) C(15) 1.390(9) . .
C(11) C(12) 1.379(7) . .
C(12) C(13) 1.390(10) . .
C(13) C(14) 1.385(7) . .
C(14) C(15) 1.383(7) . .
C(16) C(17) 1.512(6) . .
C(17) C(18) 1.389(9) . .
C(18) C(19) 1.423(7) . .
C(19) C(20) 1.514(10) . .
C(21) C(22) 1.506(8) . .
C(22) C(24) 1.506(9) . .
C(23) C(24) 1.443(8) . .
C(24) C(25) 1.485(6) . .
C(25) C(26) 1.391(7) . .
C(25) C(30) 1.403(9) . .
C(26) C(27) 1.381(7) . .
C(27) C(28) 1.401(10) . .
C(28) C(29) 1.405(7) . .
C(29) C(30) 1.369(6) . .

loop_
_geom_torsion_atom_site_label_1
_geom_torsion_atom_site_label_2
_geom_torsion_atom_site_label_3
_geom_torsion_atom_site_label_4
_geom_torsion
_geom_torsion_site_symmetry_1
_geom_torsion_site_symmetry_2
_geom_torsion_site_symmetry_3
_geom_torsion_site_symmetry_4
O(1) Pd(1) N(1) C(4) 6.2(3) . . . .
O(1) Pd(1) N(1) C(6) 177.7(2) . . . .
N(1) Pd(1) O(1) C(2) 2.1(3) . . . .
O(1) Pd(1) N(4) C(23) 104.7(4) . . . .
O(1) Pd(1) N(4) C(30) -94.3(3) . . . .
N(4) Pd(1) O(1) C(2) 177.6(3) . . . .
O(1) Pd(1) C(9) C(7) 12(3) . . . .
O(1) Pd(1) C(9) C(8) -114(3) . . . .
O(1) Pd(1) C(9) C(10) 142(3) . . . .
C(9) Pd(1) O(1) C(2) -31(3) . . . .
N(1) Pd(1) N(4) C(23) -168.6(17) . . . .
N(1) Pd(1) N(4) C(30) -8(2) . . . .
N(4) Pd(1) N(1) C(4) -80(2) . . . .
N(4) Pd(1) N(1) C(6) 91.3(19) . . . .
N(1) Pd(1) C(9) C(7) -20.9(2) . . . .
N(1) Pd(1) C(9) C(8) -147.1(3) . . . .
N(1) Pd(1) C(9) C(10) 108.6(4) . . . .
C(9) Pd(1) N(1) C(4) -175.5(3) . . . .
C(9) Pd(1) N(1) C(6) -4.0(2) . . . .
N(4) Pd(1) C(9) C(7) 163.7(2) . . . .
N(4) Pd(1) C(9) C(8) 37.4(3) . . . .
N(4) Pd(1) C(9) C(10) -66.9(4) . . . .
C(9) Pd(1) N(4) C(23) -73.8(4) . . . .
C(9) Pd(1) N(4) C(30) 87.2(3) . . . .
O(2) Pd(2) N(2) C(8) 104.8(3) . . . .
O(2) Pd(2) N(2) C(15) -94.6(3) . . . .
N(2) Pd(2) O(2) C(17) -177.6(3) . . . .
O(2) Pd(2) N(3) C(19) 1.6(3) . . . .
O(2) Pd(2) N(3) C(21) 174.2(2) . . . .
N(3) Pd(2) O(2) C(17) 5.1(3) . . . .
O(2) Pd(2) C(24) C(22) -49(2) . . . .
O(2) Pd(2) C(24) C(23) -173(2) . . . .
O(2) Pd(2) C(24) C(25) 83(2) . . . .
C(24) Pd(2) O(2) C(17) 33(2) . . . .
N(2) Pd(2) N(3) C(19) -87(3) . . . .
N(2) Pd(2) N(3) C(21) 86(3) . . . .
N(3) Pd(2) N(2) C(8) -167(3) . . . .
N(3) Pd(2) N(2) C(15) -6(3) . . . .
N(2) Pd(2) C(24) C(22) 162.3(3) . . . .
N(2) Pd(2) C(24) C(23) 37.4(2) . . . .
N(2) Pd(2) C(24) C(25) -66.4(4) . . . .
C(24) Pd(2) N(2) C(8) -77.0(3) . . . .
C(24) Pd(2) N(2) C(15) 83.6(3) . . . .
N(3) Pd(2) C(24) C(22) -20.4(3) . . . .
N(3) Pd(2) C(24) C(23) -145.2(3) . . . .
N(3) Pd(2) C(24) C(25) 110.9(4) . . . .
C(24) Pd(2) N(3) C(19) -176.7(3) . . . .
C(24) Pd(2) N(3) C(21) -4.1(2) . . . .
Pd(1) O(1) C(2) C(1) 174.4(2) . . . .
Pd(1) O(1) C(2) C(3) -6.6(6) . . . .
Pd(2) O(2) C(17) C(16) 175.1(2) . . . .
Pd(2) O(2) C(17) C(18) -6.6(6) . . . .
Pd(1) N(1) C(4) C(3) -11.0(6) . . . .
Pd(1) N(1) C(4) C(5) 170.7(2) . . . .
Pd(1) N(1) C(6) C(7) 27.9(4) . . . .
C(4) N(1) C(6) C(7) -160.4(3) . . . .
C(6) N(1) C(4) C(3) 178.0(3) . . . .
C(6) N(1) C(4) C(5) -0.4(5) . . . .
Pd(2) N(2) C(8) C(9) 156.5(3) . . . .
Pd(2) N(2) C(15) C(10) -162.8(3) . . . .
Pd(2) N(2) C(15) C(14) 16.9(6) . . . .
C(8) N(2) C(15) C(10) 1.9(4) . . . .
C(8) N(2) C(15) C(14) -178.4(4) . . . .
C(15) N(2) C(8) C(9) -6.2(5) . . . .
Pd(2) N(3) C(19) C(18) -7.5(6) . . . .
Pd(2) N(3) C(19) C(20) 174.4(2) . . . .
Pd(2) N(3) C(21) C(22) 28.1(4) . . . .
C(19) N(3) C(21) C(22) -159.0(4) . . . .
C(21) N(3) C(19) C(18) -179.7(3) . . . .
C(21) N(3) C(19) C(20) 2.2(6) . . . .
Pd(1) N(4) C(23) C(24) 157.8(3) . . . .
Pd(1) N(4) C(30) C(25) -163.7(3) . . . .
Pd(1) N(4) C(30) C(29) 17.7(6) . . . .
C(23) N(4) C(30) C(25) 1.0(5) . . . .
C(23) N(4) C(30) C(29) -177.6(4) . . . .
C(30) N(4) C(23) C(24) -5.2(5) . . . .
O(1) C(2) C(3) C(4) 3.1(7) . . . .
C(1) C(2) C(3) C(4) -177.8(4) . . . .
C(2) C(3) C(4) N(1) 7.0(7) . . . .
C(2) C(3) C(4) C(5) -174.7(4) . . . .
N(1) C(6) C(7) C(9) -47.6(4) . . . .
C(6) C(7) C(9) Pd(1) 43.1(4) . . . .
C(6) C(7) C(9) C(8) 151.1(4) . . . .
C(6) C(7) C(9) C(10) -73.6(5) . . . .
N(2) C(8) C(9) Pd(1) -98.1(3) . . . .
N(2) C(8) C(9) C(7) 150.5(4) . . . .
N(2) C(8) C(9) C(10) 7.7(5) . . . .
Pd(1) C(9) C(10) C(11) -84.7(5) . . . .
Pd(1) C(9) C(10) C(15) 94.7(3) . . . .
C(7) C(9) C(10) C(11) 32.0(7) . . . .
C(7) C(9) C(10) C(15) -148.7(4) . . . .
C(8) C(9) C(10) C(11) 174.7(4) . . . .
C(8) C(9) C(10) C(15) -5.9(4) . . . .
C(9) C(10) C(11) C(12) 178.4(4) . . . .
C(9) C(10) C(15) N(2) 2.8(4) . . . .
C(9) C(10) C(15) C(14) -176.9(4) . . . .
C(11) C(10) C(15) N(2) -177.8(3) . . . .
C(11) C(10) C(15) C(14) 2.6(6) . . . .
C(15) C(10) C(11) C(12) -0.9(6) . . . .
C(10) C(11) C(12) C(13) -1.3(7) . . . .
C(11) C(12) C(13) C(14) 2.0(7) . . . .
C(12) C(13) C(14) C(15) -0.4(6) . . . .
C(13) C(14) C(15) N(2) 178.5(4) . . . .
C(13) C(14) C(15) C(10) -1.9(6) . . . .
O(2) C(17) C(18) C(19) 0.3(7) . . . .
C(16) C(17) C(18) C(19) 178.5(4) . . . .
C(17) C(18) C(19) N(3) 7.9(7) . . . .
C(17) C(18) C(19) C(20) -174.0(4) . . . .
N(3) C(21) C(22) C(24) -47.0(4) . . . .
C(21) C(22) C(24) Pd(2) 41.9(4) . . . .
C(21) C(22) C(24) C(23) 147.0(4) . . . .
C(21) C(22) C(24) C(25) -79.6(5) . . . .
N(4) C(23) C(24) Pd(2) -101.6(3) . . . .
N(4) C(23) C(24) C(22) 148.2(4) . . . .
N(4) C(23) C(24) C(25) 6.9(5) . . . .
Pd(2) C(24) C(25) C(26) -88.9(6) . . . .
Pd(2) C(24) C(25) C(30) 92.8(4) . . . .
C(22) C(24) C(25) C(26) 31.4(7) . . . .
C(22) C(24) C(25) C(30) -146.8(4) . . . .
C(23) C(24) C(25) C(26) 172.5(5) . . . .
C(23) C(24) C(25) C(30) -5.8(4) . . . .
C(24) C(25) C(26) C(27) 178.5(4) . . . .
C(24) C(25) C(30) N(4) 3.3(5) . . . .
C(24) C(25) C(30) C(29) -178.1(4) . . . .
C(26) C(25) C(30) N(4) -175.3(4) . . . .
C(26) C(25) C(30) C(29) 3.4(7) . . . .
C(30) C(25) C(26) C(27) -3.4(6) . . . .
C(25) C(26) C(27) C(28) 1.1(7) . . . .
C(26) C(27) C(28) C(29) 1.4(7) . . . .
C(27) C(28) C(29) C(30) -1.6(7) . . . .
C(28) C(29) C(30) N(4) 177.6(4) . . . .
C(28) C(29) C(30) C(25) -0.8(7) . . . .
